data_9010037
loop_
_publ_author_name
'Hawthorne, F. C.'
'Ungaretti, L.'
'Oberti, R.'
'Bottazzi, P.'
'Czamanske, G. K.'

_publ_section_title
;
 Li: an important component in igneous alkali amphiboles
 Sample: A(7), magnesio-ferri-fluor-katophorite
;
_journal_name_full 'American Mineralogist'
_journal_page_first 733
_journal_page_last 745
_journal_volume 78
_journal_year 1993
_chemical_compound_source 'Questa caldera, New Mexico'
_chemical_formula_sum
;Al0.296 Ca0.72 F1.6 Fe1.72 H0.4 K0.166 Li0.08 Mg2.57 Mn0.63 Na1.864 O22.4
 Si7.704 Ti0.04 Zn0.04
;
_chemical_name_mineral Fluoro-ferri-magnesiokatophorite
_space_group_IT_number 12
_symmetry_space_group_name_Hall '-C 2y'
_symmetry_space_group_name_H-M 'C 1 2/m 1'
_cell_angle_alpha 90
_cell_angle_beta 104.22
_cell_angle_gamma 90
_cell_formula_units_Z 2
_cell_length_a 9.861
_cell_length_b 18.050
_cell_length_c 5.288
_cell_volume 912.377
_database_code_amcsd 0001592
_exptl_crystal_density_diffrn 3.239
_cod_original_formula_sum
;O22.4 (F1.6 Si7.704) Al.296 Mg2.57 Fe1.72 Ti.04 Mn.63 Zn.04 Li.08 Na1.864
 Ca.72 K.166 H.4
;
_cod_database_code 9010037

loop_
_space_group_symop_operation_xyz
x,y,z
1/2+x,1/2+y,z
x,-y,z
1/2+x,1/2-y,z
-x,y,-z
1/2-x,1/2+y,-z
-x,-y,-z
1/2-x,1/2-y,-z

loop_
_atom_site_label
_atom_site_fract_x
_atom_site_fract_y
_atom_site_fract_z
_atom_site_occupancy
_atom_site_U_iso_or_equiv
_atom_site_type_symbol
_atom_site_attached_hydrogens
O1 0.11200 0.08630 0.21550 1.00000 0.00912 O 0
O2 0.11980 0.16970 0.72770 1.00000 0.00963 O 0
O-H3 0.10610 0.00000 0.71120 0.20000 0.01165 O 1
F 0.10610 0.00000 0.71120 0.80000 0.01165 F 0
O4 0.36290 0.24850 0.79360 1.00000 0.01279 O 0
O5 0.34800 0.13080 0.08870 1.00000 0.01241 O 0
O6 0.34350 0.11810 0.58640 1.00000 0.01165 O 0
O7 0.33970 0.00000 0.29220 1.00000 0.01216 O 0
SiT1 0.28090 0.08470 0.29450 0.96300 0.00595 Si 0
AlT1 0.28090 0.08470 0.29450 0.03700 0.00595 Al 0
SiT2 0.28900 0.17050 0.80140 0.96300 0.00621 Si 0
AlT2 0.28900 0.17050 0.80140 0.03700 0.00621 Al 0
MgM1 0.00000 0.08920 0.50000 0.71500 0.00747 Mg 0
Fe3+M1 0.00000 0.08920 0.50000 0.03500 0.00747 Fe 0
TiM1 0.00000 0.08920 0.50000 0.02000 0.00747 Ti 0
MnM1 0.00000 0.08920 0.50000 0.23000 0.00747 Mn 0
MgM2 0.00000 0.18040 0.00000 0.21000 0.00747 Mg 0
Fe2+M2 0.00000 0.18040 0.00000 0.44000 0.00747 Fe 0
Fe3+M2 0.00000 0.18040 0.00000 0.29000 0.00747 Fe 0
MnM2 0.00000 0.18040 0.00000 0.04000 0.00747 Mn 0
ZnM2 0.00000 0.18040 0.00000 0.02000 0.00747 Zn 0
LiM3 0.00000 0.00000 0.00000 0.08000 0.00709 Li 0
MgM3 0.00000 0.00000 0.00000 0.72000 0.00709 Mg 0
Fe2+M3 0.00000 0.00000 0.00000 0.19000 0.00709 Fe 0
MnM3 0.00000 0.00000 0.00000 0.01000 0.00709 Mn 0
NaM4 0.00000 0.27620 0.50000 0.60000 0.01520 Na 0
CaM4 0.00000 0.27620 0.50000 0.36000 0.01520 Ca 0
MnM4 0.00000 0.27620 0.50000 0.04000 0.01520 Mn 0
KA 0.00000 0.50000 0.00000 0.05600 0.09929 K 0
NaA 0.00000 0.50000 0.00000 0.22200 0.09929 Na 0
KAm 0.03960 0.50000 0.09480 0.04400 0.04597 K 0
NaAm 0.03960 0.50000 0.09480 0.17700 0.04597 Na 0
KA2 0.00000 0.48020 0.00000 0.01100 0.05028 K 0
NaA2 0.00000 0.48020 0.00000 0.04400 0.05028 Na 0

loop_
_cod_changelog_entry_id
_cod_changelog_entry_author
_cod_changelog_entry_date
_cod_changelog_entry_text
1
;cod-tools version 3.8.0
Id: cif_guess_AMCSD_atom_types 9581 2023-05-17 12:35:41Z saulius
;
2023-05-18T11:40:46+03:00
;Derived atom types and hydrogen counts
from atom names that follow the AMCSD naming convention
(Wat == water, O-H == hydroxyl).
;

loop_
_cod_related_entry_id
_cod_related_entry_database
_cod_related_entry_code
1 AMCSD 0001592
